data_7107886
loop_
_publ_author_name
'Bernd Schmidt'
'Berit Topolinski'
'Phillip Roesch'
'Dieter Lentz'

_publ_section_title
;
 Electron-poor N-substituted imide-fused corannulenes
;
_journal_name_full Chem.Commun.
_journal_page_first 6520
_journal_paper_doi 10.1039/c2cc32643d
_journal_volume 48
_journal_year 2012
_chemical_formula_sum 'C38 H20 F10 N2 O4'
_chemical_formula_weight 758.56
_chemical_name_systematic
;
?
;
_space_group_IT_number 9
_symmetry_cell_setting monoclinic
_symmetry_space_group_name_Hall 'C -2yc'
_symmetry_space_group_name_H-M 'C 1 c 1'
_atom_sites_solution_hydrogens geom
_atom_sites_solution_primary direct
_atom_sites_solution_secondary difmap
_audit_creation_method SHELXL-97
_cell_angle_alpha 90.00
_cell_angle_beta 110.687(6)
_cell_angle_gamma 90.00
_cell_formula_units_Z 4
_cell_length_a 12.407(4)
_cell_length_b 27.476(8)
_cell_length_c 9.607(3)
_cell_measurement_reflns_used 1002
_cell_measurement_temperature 133(2)
_cell_measurement_theta_max 29.8
_cell_measurement_theta_min 2.7
_cell_volume 3063.8(16)
_computing_cell_refinement 'SAINT (Bruker-AXS)'
_computing_data_collection 'SMART (Bruker-AXS)'
_computing_data_reduction 'SAINT (Bruker-AXS)'
_computing_structure_refinement 'SHELXL-97 (Sheldrick, 1997)'
_computing_structure_solution 'SHELXS-97 (Sheldrick, 1990)'
_diffrn_ambient_temperature 133(2)
_diffrn_measured_fraction_theta_full 0.988
_diffrn_measured_fraction_theta_max 0.988
_diffrn_measurement_device_type 'SMART CCD Bruker-AXS'
_diffrn_measurement_method 'omega scan'
_diffrn_radiation_monochromator graphite
_diffrn_radiation_source 'fine-focus sealed tube'
_diffrn_radiation_type MoK\a
_diffrn_radiation_wavelength 0.71073
_diffrn_reflns_av_R_equivalents 0.0565
_diffrn_reflns_av_sigmaI/netI 0.0425
_diffrn_reflns_limit_h_max 13
_diffrn_reflns_limit_h_min -15
_diffrn_reflns_limit_k_max 34
_diffrn_reflns_limit_k_min -34
_diffrn_reflns_limit_l_max 10
_diffrn_reflns_limit_l_min -12
_diffrn_reflns_number 17831
_diffrn_reflns_theta_full 26.48
_diffrn_reflns_theta_max 26.48
_diffrn_reflns_theta_min 1.90
_exptl_absorpt_coefficient_mu 0.148
_exptl_absorpt_correction_T_max 0.862
_exptl_absorpt_correction_T_min 0.785
_exptl_absorpt_correction_type multi-scan
_exptl_absorpt_process_details 'SADABS (BRUKER-AXS)'
_exptl_crystal_colour yellow
_exptl_crystal_density_diffrn 1.644
_exptl_crystal_density_method 'not measured'
_exptl_crystal_description needle
_exptl_crystal_F_000 1536
_exptl_crystal_size_max 0.36
_exptl_crystal_size_mid 0.15
_exptl_crystal_size_min 0.10
_refine_diff_density_max 1.084
_refine_diff_density_min -0.239
_refine_diff_density_rms 0.060
_refine_ls_abs_structure_details 'Flack H D (1983), Acta Cryst. A39, 876-881'
_refine_ls_abs_structure_Flack 0.3(8)
_refine_ls_extinction_method none
_refine_ls_goodness_of_fit_ref 1.061
_refine_ls_hydrogen_treatment constr
_refine_ls_matrix_type full
_refine_ls_number_parameters 491
_refine_ls_number_reflns 3125
_refine_ls_number_restraints 2
_refine_ls_restrained_S_all 1.061
_refine_ls_R_factor_all 0.0648
_refine_ls_R_factor_gt 0.0463
_refine_ls_shift/su_max 0.000
_refine_ls_shift/su_mean 0.000
_refine_ls_structure_factor_coef Fsqd
_refine_ls_weighting_details 'calc w=1/[\s^2^(Fo^2^)+(0.0775P)^2^+0.0000P] where P=(Fo^2^+2Fc^2^)/3'
_refine_ls_weighting_scheme calc
_refine_ls_wR_factor_gt 0.1139
_refine_ls_wR_factor_ref 0.1235
_reflns_number_gt 2420
_reflns_number_total 3125
_reflns_threshold_expression >2sigma(I)
_cod_data_source_file c2cc32643d.txt
_cod_data_source_block pr16b
_cod_original_cell_volume 3063.9(15)
_cod_original_sg_symbol_H-M Cc
_cod_database_code 7107886

loop_
_symmetry_equiv_pos_as_xyz
'x, y, z'
'x, -y, z+1/2'
'x+1/2, y+1/2, z'
'x+1/2, -y+1/2, z+1/2'

loop_
_atom_site_label
_atom_site_type_symbol
_atom_site_fract_x
_atom_site_fract_y
_atom_site_fract_z
_atom_site_U_iso_or_equiv
_atom_site_adp_type
_atom_site_occupancy
_atom_site_symmetry_multiplicity
_atom_site_calc_flag
_atom_site_refinement_flags
C1 C 0.4079(4) 0.95207(16) 0.9083(6) 0.0233(10) Uani 1 1 d .
C2 C 0.4820(4) 0.92568(15) 1.0312(5) 0.0207(9) Uani 1 1 d .
C3 C 0.5490(4) 0.95194(18) 1.1557(5) 0.0279(11) Uani 1 1 d .
C4 C 0.5389(5) 1.00383(19) 1.1489(6) 0.0356(12) Uani 1 1 d .
H4 H 0.5844 1.0221 1.2331 0.043 Uiso 1 1 calc R
C5 C 0.4677(5) 1.02861(17) 1.0282(6) 0.0356(12) Uani 1 1 d .
H5 H 0.4651 1.0632 1.0294 0.043 Uiso 1 1 calc R
C6 C 0.3980(4) 1.00273(17) 0.9018(6) 0.0288(11) Uani 1 1 d .
C7 C 0.3178(5) 1.02329(18) 0.7726(6) 0.0360(12) Uani 1 1 d .
H7 H 0.3081 1.0576 0.7635 0.043 Uiso 1 1 calc R
C8 C 0.2550(5) 0.99363(18) 0.6615(6) 0.0339(12) Uani 1 1 d .
H8 H 0.2019 1.0084 0.5751 0.041 Uiso 1 1 calc R
C9 C 0.2620(4) 0.94249(17) 0.6641(5) 0.0268(10) Uani 1 1 d .
C10 C 0.3425(4) 0.92105(16) 0.7907(5) 0.0213(10) Uani 1 1 d .
C11 C 0.3827(4) 0.87140(16) 0.8445(5) 0.0196(9) Uani 1 1 d .
C12 C 0.4627(4) 0.87384(15) 0.9859(5) 0.0206(10) Uani 1 1 d .
C13 C 0.5086(4) 0.82524(15) 1.0588(5) 0.0220(10) Uani 1 1 d .
C14 C 0.5614(4) 0.79775(16) 0.9559(6) 0.0241(10) Uani 1 1 d .
H14 H 0.5760 0.7631 0.9894 0.029 Uiso 1 1 calc R
C15 C 0.4777(4) 0.79890(16) 0.7953(5) 0.0233(10) Uani 1 1 d .
H15 H 0.4665 0.7650 0.7547 0.028 Uiso 1 1 calc R
C16 C 0.3582(4) 0.82079(15) 0.7799(5) 0.0212(10) Uani 1 1 d .
C17 C 0.3165(4) 0.78962(16) 0.8878(6) 0.0240(10) Uani 1 1 d .
H17 H 0.3101 0.7546 0.8572 0.029 Uiso 1 1 calc R
C18 C 0.3995(4) 0.79480(16) 1.0489(5) 0.0244(10) Uani 1 1 d .
H18 H 0.4240 0.7617 1.0919 0.029 Uiso 1 1 calc R
C19 C 0.3321(4) 0.81892(19) 1.1309(6) 0.0297(11) Uani 1 1 d .
C20 C 0.2012(4) 0.80779(15) 0.8890(6) 0.0241(10) Uani 1 1 d .
C21 C 0.6721(4) 0.82000(16) 0.9537(5) 0.0233(10) Uani 1 1 d .
C22 C 0.5376(4) 0.82886(16) 0.7115(5) 0.0247(10) Uani 1 1 d .
C23 C 0.6343(5) 0.9333(2) 1.2986(6) 0.0432(14) Uani 1 1 d .
H23A H 0.6980 0.9173 1.2788 0.065 Uiso 1 1 calc R
H23B H 0.5965 0.9099 1.3432 0.065 Uiso 1 1 calc R
H23C H 0.6643 0.9606 1.3672 0.065 Uiso 1 1 calc R
C24 C 0.1812(5) 0.9167(2) 0.5288(6) 0.0399(14) Uani 1 1 d .
H24A H 0.1402 0.8909 0.5603 0.060 Uiso 1 1 calc R
H24B H 0.2254 0.9024 0.4723 0.060 Uiso 1 1 calc R
H24C H 0.1253 0.9401 0.4660 0.060 Uiso 1 1 calc R
C25 C 0.2759(4) 0.81185(17) 0.6176(6) 0.0307(12) Uani 1 1 d .
H25A H 0.3035 0.8300 0.5490 0.046 Uiso 1 1 calc R
H25B H 0.1982 0.8229 0.6066 0.046 Uiso 1 1 calc R
H25C H 0.2740 0.7770 0.5950 0.046 Uiso 1 1 calc R
C26 C 0.5940(4) 0.82265(19) 1.2183(6) 0.0323(12) Uani 1 1 d .
H26A H 0.5586 0.8364 1.2860 0.048 Uiso 1 1 calc R
H26B H 0.6633 0.8413 1.2263 0.048 Uiso 1 1 calc R
H26C H 0.6150 0.7886 1.2450 0.048 Uiso 1 1 calc R
C27 C 0.1332(4) 0.84524(16) 1.0791(6) 0.0242(10) Uani 1 1 d .
C28 C 0.0884(4) 0.89087(17) 1.0332(6) 0.0252(10) Uani 1 1 d .
C29 C 0.0144(4) 0.91283(17) 1.0924(6) 0.0275(11) Uani 1 1 d .
C30 C -0.0195(4) 0.88818(17) 1.1942(5) 0.0268(11) Uani 1 1 d .
C31 C 0.0239(4) 0.84276(17) 1.2417(6) 0.0262(10) Uani 1 1 d .
C32 C 0.0997(4) 0.82176(16) 1.1846(6) 0.0240(10) Uani 1 1 d .
C33 C 0.7303(4) 0.86319(16) 0.7615(5) 0.0241(10) Uani 1 1 d .
C34 C 0.7612(4) 0.91100(17) 0.8053(5) 0.0273(11) Uani 1 1 d .
C35 C 0.8252(4) 0.93712(17) 0.7412(6) 0.0339(12) Uani 1 1 d .
C36 C 0.8655(5) 0.9157(2) 0.6410(6) 0.0367(12) Uani 1 1 d .
C37 C 0.8402(4) 0.8679(2) 0.6018(6) 0.0342(12) Uani 1 1 d .
C38 C 0.7714(4) 0.84236(18) 0.6613(6) 0.0321(12) Uani 1 1 d .
F1 F 0.1194(2) 0.91470(10) 0.9315(3) 0.0350(7) Uani 1 1 d .
F2 F -0.0239(3) 0.95770(10) 1.0518(3) 0.0384(7) Uani 1 1 d .
F3 F -0.0908(2) 0.90928(11) 1.2515(3) 0.0372(7) Uani 1 1 d .
F4 F -0.0067(2) 0.81884(10) 1.3430(3) 0.0348(7) Uani 1 1 d .
F5 F 0.1439(3) 0.77780(9) 1.2352(3) 0.0365(7) Uani 1 1 d .
F6 F 0.7240(2) 0.93154(10) 0.9056(3) 0.0330(7) Uani 1 1 d .
F7 F 0.7428(3) 0.79620(10) 0.6160(4) 0.0418(8) Uani 1 1 d .
F8 F 0.8790(3) 0.84689(13) 0.5041(4) 0.0549(10) Uani 1 1 d .
F9 F 0.9302(3) 0.94096(13) 0.5814(4) 0.0538(9) Uani 1 1 d .
F10 F 0.8485(3) 0.98456(10) 0.7759(4) 0.0465(8) Uani 1 1 d .
N1 N 0.2186(3) 0.82454(13) 1.0308(4) 0.0253(9) Uani 1 1 d .
N2 N 0.6501(3) 0.83798(14) 0.8098(4) 0.0245(9) Uani 1 1 d .
O1 O 0.3623(3) 0.83198(17) 1.2585(4) 0.0480(11) Uani 1 1 d .
O2 O 0.1090(3) 0.80750(13) 0.7895(4) 0.0372(9) Uani 1 1 d .
O3 O 0.7636(3) 0.82280(13) 1.0516(4) 0.0359(9) Uani 1 1 d .
O4 O 0.5037(3) 0.84273(14) 0.5857(4) 0.0366(9) Uani 1 1 d .

loop_
_atom_site_aniso_label
_atom_site_aniso_U_11
_atom_site_aniso_U_22
_atom_site_aniso_U_33
_atom_site_aniso_U_23
_atom_site_aniso_U_13
_atom_site_aniso_U_12
C1 0.026(3) 0.019(2) 0.032(2) 0.0012(18) 0.019(2) 0.0011(17)
C2 0.019(2) 0.024(2) 0.022(2) -0.0049(18) 0.0105(18) -0.0041(17)
C3 0.024(2) 0.035(3) 0.028(3) -0.007(2) 0.013(2) -0.0036(19)
C4 0.039(3) 0.036(3) 0.041(3) -0.013(2) 0.026(3) -0.013(2)
C5 0.042(3) 0.023(2) 0.048(3) -0.003(2) 0.024(3) -0.006(2)
C6 0.035(3) 0.023(2) 0.037(3) -0.002(2) 0.024(2) -0.004(2)
C7 0.043(3) 0.022(2) 0.049(3) 0.004(2) 0.024(3) 0.004(2)
C8 0.033(3) 0.034(3) 0.039(3) 0.014(2) 0.019(2) 0.012(2)
C9 0.022(2) 0.033(2) 0.029(3) 0.006(2) 0.013(2) 0.0061(19)
C10 0.018(2) 0.022(2) 0.028(3) 0.0045(18) 0.0133(19) 0.0027(17)
C11 0.015(2) 0.023(2) 0.024(3) 0.0005(18) 0.0113(19) -0.0014(16)
C12 0.018(2) 0.025(2) 0.022(2) 0.0031(18) 0.0120(19) 0.0006(17)
C13 0.021(2) 0.022(2) 0.023(3) 0.0022(18) 0.008(2) 0.0000(17)
C14 0.018(2) 0.022(2) 0.035(3) 0.0038(18) 0.013(2) 0.0010(17)
C15 0.022(2) 0.020(2) 0.032(3) -0.0056(19) 0.014(2) -0.0008(17)
C16 0.015(2) 0.019(2) 0.032(3) -0.0016(19) 0.011(2) -0.0044(16)
C17 0.024(2) 0.019(2) 0.035(3) -0.0003(19) 0.018(2) -0.0032(18)
C18 0.022(2) 0.025(2) 0.030(3) 0.006(2) 0.012(2) 0.0041(18)
C19 0.020(2) 0.039(3) 0.033(3) 0.009(2) 0.015(2) 0.001(2)
C20 0.020(2) 0.021(2) 0.032(3) -0.0036(19) 0.011(2) -0.0054(18)
C21 0.018(2) 0.024(2) 0.032(3) -0.0016(19) 0.013(2) 0.0032(17)
C22 0.023(2) 0.028(2) 0.026(3) -0.004(2) 0.013(2) 0.0006(19)
C23 0.038(3) 0.049(3) 0.035(3) -0.013(3) 0.003(3) -0.002(2)
C24 0.039(3) 0.039(3) 0.032(3) 0.004(2) 0.000(2) 0.001(2)
C25 0.028(3) 0.027(2) 0.035(3) -0.010(2) 0.009(2) -0.0022(19)
C26 0.027(3) 0.041(3) 0.030(3) 0.009(2) 0.010(2) 0.002(2)
C27 0.019(2) 0.023(2) 0.035(3) -0.003(2) 0.015(2) -0.0023(18)
C28 0.019(2) 0.027(2) 0.031(3) -0.001(2) 0.010(2) -0.0032(18)
C29 0.021(2) 0.025(2) 0.032(3) -0.005(2) 0.005(2) 0.0022(18)
C30 0.019(2) 0.031(3) 0.032(3) -0.006(2) 0.012(2) -0.0004(18)
C31 0.024(2) 0.027(2) 0.031(3) -0.0017(19) 0.015(2) -0.0046(18)
C32 0.024(2) 0.019(2) 0.034(3) -0.0010(19) 0.015(2) 0.0021(17)
C33 0.019(2) 0.027(2) 0.032(3) 0.001(2) 0.015(2) 0.0001(18)
C34 0.023(2) 0.031(3) 0.028(3) 0.006(2) 0.009(2) 0.0022(19)
C35 0.029(3) 0.026(2) 0.039(3) 0.004(2) 0.003(2) -0.004(2)
C36 0.033(3) 0.043(3) 0.040(3) 0.011(2) 0.021(3) -0.004(2)
C37 0.034(3) 0.042(3) 0.034(3) 0.002(2) 0.022(2) 0.003(2)
C38 0.030(3) 0.032(3) 0.041(3) 0.006(2) 0.020(2) 0.001(2)
F1 0.0367(16) 0.0301(15) 0.0414(18) 0.0032(13) 0.0177(14) -0.0029(12)
F2 0.0387(17) 0.0264(14) 0.0470(19) 0.0028(13) 0.0115(14) 0.0091(12)
F3 0.0336(16) 0.0409(17) 0.0440(18) -0.0071(13) 0.0222(14) 0.0100(13)
F4 0.0347(17) 0.0380(16) 0.0429(19) 0.0029(13) 0.0274(14) 0.0023(12)
F5 0.0391(16) 0.0236(14) 0.059(2) 0.0061(13) 0.0316(15) 0.0045(12)
F6 0.0379(16) 0.0295(14) 0.0334(17) -0.0025(12) 0.0146(14) 0.0027(12)
F7 0.054(2) 0.0312(15) 0.055(2) -0.0072(14) 0.0372(17) -0.0055(14)
F8 0.070(3) 0.057(2) 0.064(2) -0.0005(17) 0.056(2) -0.0007(17)
F9 0.056(2) 0.057(2) 0.063(2) 0.0140(18) 0.0380(19) -0.0136(17)
F10 0.055(2) 0.0284(15) 0.053(2) 0.0063(14) 0.0155(16) -0.0097(14)
N1 0.0158(19) 0.026(2) 0.038(3) 0.0019(17) 0.0132(18) 0.0013(15)
N2 0.025(2) 0.027(2) 0.028(2) 0.0027(16) 0.0178(18) -0.0023(16)
O1 0.030(2) 0.086(3) 0.030(2) 0.000(2) 0.0138(18) 0.0104(19)
O2 0.0188(18) 0.048(2) 0.047(2) -0.0125(17) 0.0137(18) -0.0046(15)
O3 0.0212(19) 0.050(2) 0.035(2) 0.0088(16) 0.0080(16) -0.0022(15)
O4 0.031(2) 0.054(2) 0.026(2) -0.0002(16) 0.0108(17) -0.0058(17)

loop_
_atom_type_symbol
_atom_type_description
_atom_type_scat_dispersion_real
_atom_type_scat_dispersion_imag
_atom_type_scat_source
C C 0.0033 0.0016 'International Tables Vol C Tables 4.2.6.8 and 6.1.1.4'
H H 0.0000 0.0000 'International Tables Vol C Tables 4.2.6.8 and 6.1.1.4'
N N 0.0061 0.0033 'International Tables Vol C Tables 4.2.6.8 and 6.1.1.4'
O O 0.0106 0.0060 'International Tables Vol C Tables 4.2.6.8 and 6.1.1.4'
F F 0.0171 0.0103 'International Tables Vol C Tables 4.2.6.8 and 6.1.1.4'

loop_
_geom_angle_atom_site_label_1
_geom_angle_atom_site_label_2
_geom_angle_atom_site_label_3
_geom_angle
C6 C1 C2 124.7(4)
C6 C1 C10 123.1(4)
C2 C1 C10 112.2(4)
C3 C2 C1 117.8(4)
C3 C2 C12 137.3(4)
C1 C2 C12 104.9(4)
C2 C3 C4 117.5(4)
C2 C3 C23 128.7(5)
C4 C3 C23 113.9(4)
C5 C4 C3 123.8(5)
C4 C5 C6 119.7(4)
C1 C6 C7 117.6(5)
C1 C6 C5 116.6(5)
C7 C6 C5 125.8(5)
C8 C7 C6 119.1(4)
C7 C8 C9 125.0(5)
C10 C9 C8 117.1(4)
C10 C9 C24 127.1(4)
C8 C9 C24 115.8(4)
C9 C10 C1 118.0(4)
C9 C10 C11 137.6(4)
C1 C10 C11 104.4(4)
C12 C11 C10 109.7(4)
C12 C11 C16 115.0(4)
C10 C11 C16 135.3(4)
C11 C12 C2 108.8(4)
C11 C12 C13 115.8(4)
C2 C12 C13 135.4(4)
C12 C13 C26 121.1(4)
C12 C13 C14 107.8(4)
C26 C13 C14 108.4(4)
C12 C13 C18 105.4(4)
C26 C13 C18 108.4(4)
C14 C13 C18 104.5(3)
C21 C14 C15 105.9(4)
C21 C14 C13 113.6(4)
C15 C14 C13 110.0(3)
C22 C15 C14 105.2(4)
C22 C15 C16 111.6(4)
C14 C15 C16 112.9(4)
C11 C16 C25 121.6(4)
C11 C16 C15 105.7(3)
C25 C16 C15 107.5(4)
C11 C16 C17 107.3(4)
C25 C16 C17 108.9(4)
C15 C16 C17 104.6(3)
C20 C17 C18 105.1(4)
C20 C17 C16 110.9(4)
C18 C17 C16 110.8(4)
C19 C18 C17 105.8(4)
C19 C18 C13 111.4(4)
C17 C18 C13 111.7(4)
O1 C19 N1 122.7(5)
O1 C19 C18 129.8(5)
N1 C19 C18 107.5(4)
O2 C20 N1 124.0(4)
O2 C20 C17 128.7(5)
N1 C20 C17 107.3(4)
O3 C21 N2 123.7(4)
O3 C21 C14 129.1(5)
N2 C21 C14 107.2(4)
O4 C22 N2 122.4(4)
O4 C22 C15 130.3(4)
N2 C22 C15 107.3(4)
C28 C27 C32 117.8(4)
C28 C27 N1 121.6(4)
C32 C27 N1 120.4(4)
F1 C28 C29 119.4(4)
F1 C28 C27 119.4(4)
C29 C28 C27 121.2(5)
F2 C29 C30 120.0(5)
F2 C29 C28 120.4(5)
C30 C29 C28 119.6(4)
F3 C30 C29 119.7(4)
F3 C30 C31 119.9(4)
C29 C30 C31 120.2(4)
F4 C31 C30 120.7(4)
F4 C31 C32 119.7(4)
C30 C31 C32 119.5(5)
F5 C32 C31 118.9(4)
F5 C32 C27 119.6(4)
C31 C32 C27 121.5(4)
C38 C33 C34 118.5(4)
C38 C33 N2 120.4(4)
C34 C33 N2 120.9(4)
F6 C34 C35 120.5(4)
F6 C34 C33 119.3(4)
C35 C34 C33 120.1(5)
F10 C35 C36 119.4(5)
F10 C35 C34 120.2(5)
C36 C35 C34 120.5(5)
F9 C36 C35 120.3(5)
F9 C36 C37 119.7(5)
C35 C36 C37 120.0(5)
F8 C37 C36 120.3(5)
F8 C37 C38 120.2(5)
C36 C37 C38 119.4(5)
F7 C38 C33 120.0(4)
F7 C38 C37 118.6(5)
C33 C38 C37 121.3(5)
C20 N1 C19 114.0(4)
C20 N1 C27 125.6(4)
C19 N1 C27 120.3(4)
C21 N2 C22 113.7(4)
C21 N2 C33 125.5(4)
C22 N2 C33 120.8(4)

loop_
_geom_bond_atom_site_label_1
_geom_bond_atom_site_label_2
_geom_bond_distance
C1 C6 1.397(6)
C1 C2 1.414(6)
C1 C10 1.419(7)
C2 C3 1.393(6)
C2 C12 1.484(6)
C3 C4 1.431(7)
C3 C23 1.497(7)
C4 C5 1.366(8)
C5 C6 1.409(7)
C6 C7 1.406(8)
C7 C8 1.350(8)
C8 C9 1.407(7)
C9 C10 1.402(6)
C9 C24 1.508(7)
C10 C11 1.481(6)
C11 C12 1.372(6)
C11 C16 1.510(6)
C12 C13 1.521(6)
C13 C26 1.526(7)
C13 C14 1.560(7)
C13 C18 1.565(6)
C14 C21 1.511(6)
C14 C15 1.526(7)
C15 C22 1.517(7)
C15 C16 1.557(6)
C16 C25 1.552(7)
C16 C17 1.567(7)
C17 C20 1.519(6)
C17 C18 1.533(7)
C18 C19 1.491(7)
C19 O1 1.204(7)
C19 N1 1.405(6)
C20 O2 1.204(6)
C20 N1 1.381(6)
C21 O3 1.194(5)
C21 N2 1.401(6)
C22 O4 1.193(6)
C22 N2 1.404(6)
C27 C28 1.379(6)
C27 C32 1.383(7)
C27 N1 1.417(6)
C28 F1 1.340(6)
C28 C29 1.379(7)
C29 F2 1.329(5)
C29 C30 1.372(7)
C30 F3 1.329(5)
C30 C31 1.372(7)
C31 F4 1.336(6)
C31 C32 1.372(7)
C32 F5 1.345(5)
C33 C38 1.365(7)
C33 C34 1.391(7)
C33 N2 1.418(6)
C34 F6 1.332(6)
C34 C35 1.367(7)
C35 F10 1.351(6)
C35 C36 1.365(8)
C36 F9 1.333(6)
C36 C37 1.371(8)
C37 F8 1.329(6)
C37 C38 1.375(7)
C38 F7 1.347(6)
